data_4314245
loop_
_publ_author_name
'Torsten Kniess'
'Jo\~ao D. G. Correia'
'\^Angela Domingos'
'Elisa Palma'
'Isabel Santos'

_publ_section_title
;
 Synthesis and Structural Characterization of Novel Re(I) Tricarbonyl
 Complexes Anchored on a Phosphinoarylbenzylamine and a
 Phosphinoaryloxazoline Generated in Situ
;
_journal_name_full 'Inorganic Chemistry'
_journal_page_first 6130
_journal_page_last 6135
_journal_paper_doi 10.1021/ic034372v
_journal_volume 42
_journal_year 2003
_chemical_formula_moiety 'C24 H18 Br N O4 P Re'
_chemical_formula_sum 'C24 H18 Br N O4 P Re'
_chemical_formula_weight 681.47
_chemical_name_systematic
;
 ?
;
_space_group_IT_number 2
_symmetry_cell_setting triclinic
_symmetry_space_group_name_Hall '-P 1'
_symmetry_space_group_name_H-M 'P -1'
_atom_sites_solution_hydrogens geom
_atom_sites_solution_primary direct
_atom_sites_solution_secondary difmap
_audit_creation_method SHELXL-97
_cell_angle_alpha 71.370(11)
_cell_angle_beta 88.316(10)
_cell_angle_gamma 87.786(8)
_cell_formula_units_Z 4
_cell_length_a 11.2502(11)
_cell_length_b 14.7436(15)
_cell_length_c 15.029(2)
_cell_measurement_reflns_used 25
_cell_measurement_temperature 293(2)
_cell_measurement_theta_max 13.9
_cell_measurement_theta_min 7.9
_cell_volume 2360.1(5)
_computing_cell_refinement 'CAD4 software(Enraf-Nonius,1989)'
_computing_data_collection 'CAD4 software(Enraf-Nonius,1989)'
_computing_data_reduction process-MolEN(Fair,1990)
_computing_molecular_graphics ORTEP-3(Farrugia,1997)
_computing_structure_refinement 'SHELXL-97 (Sheldrick, 1997)'
_computing_structure_solution 'SHELXL-97 (Sheldrick,1997)'
_diffrn_ambient_temperature 293(2)
_diffrn_measured_fraction_theta_full 0.984
_diffrn_measured_fraction_theta_max 0.984
_diffrn_measurement_device_type CAD4-Enraf-Nonius
_diffrn_measurement_method \w/2\qscans
_diffrn_radiation_monochromator graphite
_diffrn_radiation_source 'fine-focus sealed tube'
_diffrn_radiation_type MoK\a
_diffrn_radiation_wavelength 0.71073
_diffrn_reflns_av_R_equivalents 0.0239
_diffrn_reflns_av_sigmaI/netI 0.0547
_diffrn_reflns_limit_h_max 14
_diffrn_reflns_limit_h_min -15
_diffrn_reflns_limit_k_max 0
_diffrn_reflns_limit_k_min -19
_diffrn_reflns_limit_l_max 18
_diffrn_reflns_limit_l_min -20
_diffrn_reflns_number 12195
_diffrn_reflns_theta_full 28.51
_diffrn_reflns_theta_max 28.51
_diffrn_reflns_theta_min 1.69
_diffrn_standards_decay_% none
_diffrn_standards_interval_time 60
_diffrn_standards_number 3
_exptl_absorpt_coefficient_mu 6.940
_exptl_absorpt_correction_T_max 0.9992
_exptl_absorpt_correction_T_min 0.2702
_exptl_absorpt_correction_type 'empirical via \y-scan North et al(1968)'
_exptl_crystal_colour colorless
_exptl_crystal_density_diffrn 1.918
_exptl_crystal_density_method 'not measured'
_exptl_crystal_description prism
_exptl_crystal_F_000 1304
_exptl_crystal_size_max 0.72
_exptl_crystal_size_mid 0.34
_exptl_crystal_size_min 0.17
_refine_diff_density_max 2.262
_refine_diff_density_min -1.965
_refine_diff_density_rms 0.211
_refine_ls_extinction_method none
_refine_ls_goodness_of_fit_ref 1.080
_refine_ls_hydrogen_treatment constr
_refine_ls_matrix_type full
_refine_ls_number_parameters 577
_refine_ls_number_reflns 11785
_refine_ls_number_restraints 14
_refine_ls_restrained_S_all 1.097
_refine_ls_R_factor_all 0.0973
_refine_ls_R_factor_gt 0.0590
_refine_ls_shift/su_max 0.001
_refine_ls_shift/su_mean 0.000
_refine_ls_structure_factor_coef Fsqd
_refine_ls_weighting_details 'calc w=1/[\s^2^(Fo^2^)+(0.0621P)^2^+18.7305P] where P=(Fo^2^+2Fc^2^)/3'
_refine_ls_weighting_scheme calc
_refine_ls_wR_factor_gt 0.1258
_refine_ls_wR_factor_ref 0.1529
_reflns_number_gt 8258
_reflns_number_total 11785
_reflns_threshold_expression >2sigma(I)
_cod_data_source_file ic034372vsi20030407_013301_2.cif
_cod_data_source_block ks382
_cod_original_cell_volume 2360.0(5)
_cod_database_code 4314245

loop_
_symmetry_equiv_pos_as_xyz
'x, y, z'
'-x, -y, -z'

loop_
_atom_site_label
_atom_site_type_symbol
_atom_site_fract_x
_atom_site_fract_y
_atom_site_fract_z
_atom_site_U_iso_or_equiv
_atom_site_adp_type
_atom_site_occupancy
_atom_site_symmetry_multiplicity
_atom_site_calc_flag
_atom_site_refinement_flags
_atom_site_disorder_assembly
_atom_site_disorder_group
Re1 Re 0.60687(3) 0.60123(3) 0.29788(3) 0.02958(11) Uani 1 1 d D . .
Re2 Re 0.27549(4) 0.20017(3) 0.21844(3) 0.03931(12) Uani 1 1 d . . .
Br2 Br 0.23811(10) 0.16971(8) 0.39898(8) 0.0476(3) Uani 1 1 d . . .
Br1 Br 0.54277(10) 0.42350(9) 0.36244(10) 0.0546(3) Uani 1 1 d . . .
P1 P 0.7845(2) 0.53475(18) 0.24066(19) 0.0326(5) Uani 1 1 d . . .
P2 P 0.2497(2) 0.03007(17) 0.24646(19) 0.0323(5) Uani 1 1 d . . .
O7 O 0.8461(6) 0.5181(5) 0.5374(5) 0.0415(16) Uani 1 1 d . . .
N1 N 0.7177(6) 0.5758(5) 0.4217(6) 0.0311(16) Uani 1 1 d . . .
O1 O 0.4552(8) 0.6438(6) 0.1239(6) 0.063(2) Uani 1 1 d . . .
C20 C 0.3406(8) -0.0421(6) 0.3426(7) 0.0312(19) Uani 1 1 d . . .
N2 N 0.4597(7) 0.1548(6) 0.2574(7) 0.0392(19) Uani 1 1 d . . .
C121 C 0.8442(8) 0.4321(6) 0.4294(7) 0.0300(19) Uani 1 1 d . . .
C21 C 0.2936(9) -0.0137(7) 0.1492(8) 0.042(2) Uani 1 1 d . . .
C1 C 0.5142(9) 0.6255(8) 0.1874(7) 0.040(2) Uani 1 1 d . . .
C201 C 0.4528(8) -0.0143(7) 0.3609(7) 0.034(2) Uani 1 1 d . . .
C7 C 0.7962(8) 0.5117(7) 0.4585(6) 0.0302(19) Uani 1 1 d . . .
C10 C 0.9163(9) 0.6096(7) 0.2080(8) 0.039(2) Uani 1 1 d . . .
C101 C 1.0216(9) 0.5881(9) 0.2541(9) 0.052(3) Uani 1 1 d . . .
H101 H 1.0288 0.5347 0.3075 0.062 Uiso 1 1 calc R . .
C202 C 0.5180(9) -0.0748(7) 0.4347(7) 0.040(2) Uani 1 1 d . . .
H202 H 0.5937 -0.0577 0.4455 0.048 Uiso 1 1 calc R . .
O2 O 0.3707(8) 0.6488(7) 0.3872(8) 0.074(3) Uani 1 1 d . . .
C22 C 0.1003(8) -0.0135(7) 0.2777(8) 0.036(2) Uani 1 1 d . . .
C12 C 0.8404(8) 0.4309(7) 0.3361(7) 0.034(2) Uani 1 1 d . . .
C111 C 0.6595(9) 0.4656(7) 0.1208(8) 0.039(2) Uani 1 1 d . . .
H111 H 0.5930 0.4736 0.1560 0.047 Uiso 1 1 calc R . .
C11 C 0.7705(8) 0.4894(7) 0.1426(7) 0.037(2) Uani 1 1 d . . .
C123 C 0.9375(9) 0.2737(7) 0.4787(9) 0.048(3) Uani 1 1 d . . .
H123 H 0.9708 0.2218 0.5252 0.057 Uiso 1 1 calc R . .
C2 C 0.4604(9) 0.6308(8) 0.3604(9) 0.048(3) Uani 1 1 d . . .
C8 C 0.7789(10) 0.5935(8) 0.5627(8) 0.046(3) Uani 1 1 d . . .
H8A H 0.8318 0.6369 0.5774 0.055 Uiso 1 1 calc R . .
H8B H 0.7261 0.5666 0.6161 0.055 Uiso 1 1 calc R . .
C122 C 0.8936(8) 0.3532(7) 0.4999(8) 0.041(2) Uani 1 1 d . . .
H122 H 0.8966 0.3546 0.5612 0.049 Uiso 1 1 calc R . .
C204 C 0.3628(10) -0.1873(7) 0.4765(8) 0.045(3) Uani 1 1 d . . .
H204 H 0.3308 -0.2440 0.5149 0.054 Uiso 1 1 calc R . .
C9 C 0.7093(10) 0.6437(8) 0.4749(8) 0.044(2) Uani 1 1 d . . .
H9A H 0.6271 0.6557 0.4904 0.053 Uiso 1 1 calc R . .
H9B H 0.7444 0.7041 0.4398 0.053 Uiso 1 1 calc R . .
C205 C 0.2983(9) -0.1275(7) 0.4004(8) 0.042(2) Uani 1 1 d . . .
H205 H 0.2240 -0.1463 0.3886 0.050 Uiso 1 1 calc R . .
C211 C 0.3836(10) -0.0809(9) 0.1546(9) 0.049(3) Uani 1 1 d . . .
H211 H 0.4231 -0.1086 0.2108 0.059 Uiso 1 1 calc R . .
C203 C 0.4719(10) -0.1617(8) 0.4935(8) 0.045(3) Uani 1 1 d . . .
H203 H 0.5161 -0.2009 0.5433 0.054 Uiso 1 1 calc R . .
C124 C 0.9316(10) 0.2721(8) 0.3868(10) 0.054(3) Uani 1 1 d . . .
H124 H 0.9599 0.2184 0.3720 0.065 Uiso 1 1 calc R . .
O8 O 0.6282(6) 0.0748(6) 0.3136(7) 0.059(2) Uani 1 1 d . . .
O5 O 0.3436(9) 0.2431(8) 0.0188(8) 0.074(3) Uani 1 1 d . . .
C13 C 0.5078(9) 0.0755(8) 0.3074(9) 0.046(3) Uani 1 1 d . . .
O4 O 0.0149(9) 0.2451(8) 0.1637(8) 0.085(3) Uani 1 1 d . . .
C125 C 0.8842(9) 0.3492(8) 0.3177(9) 0.045(3) Uani 1 1 d . . .
H125 H 0.8815 0.3467 0.2567 0.054 Uiso 1 1 calc R . .
C4 C 0.1126(11) 0.2298(8) 0.1840(9) 0.050(3) Uani 1 1 d . . .
C221 C 0.0316(10) 0.0174(9) 0.3414(10) 0.060(3) Uani 1 1 d . . .
H221 H 0.0622 0.0615 0.3666 0.072 Uiso 1 1 calc R . .
C112 C 0.6469(10) 0.4297(8) 0.0459(8) 0.046(3) Uani 1 1 d . . .
H112 H 0.5718 0.4155 0.0308 0.055 Uiso 1 1 calc R . .
C5 C 0.3226(13) 0.2270(8) 0.0855(10) 0.058(4) Uani 1 1 d . . .
C103 C 1.1091(11) 0.7238(9) 0.1473(11) 0.060(3) Uani 1 1 d . . .
H103 H 1.1743 0.7626 0.1272 0.072 Uiso 1 1 calc R . .
C225 C 0.0509(9) -0.0805(9) 0.2431(10) 0.054(3) Uani 1 1 d . . .
H225 H 0.0957 -0.1042 0.2020 0.064 Uiso 1 1 calc R . .
C215 C 0.2346(13) 0.0257(10) 0.0642(9) 0.062(3) Uani 1 1 d . . .
H215 H 0.1747 0.0723 0.0586 0.074 Uiso 1 1 calc R . .
C105 C 0.9058(11) 0.6915(10) 0.1312(10) 0.060(3) Uani 1 1 d . . .
H105 H 0.8335 0.7084 0.1010 0.072 Uiso 1 1 calc R . .
C104 C 1.0040(12) 0.7487(10) 0.0991(10) 0.065(4) Uani 1 1 d . . .
H104 H 0.9987 0.8027 0.0462 0.078 Uiso 1 1 calc R . .
C223 C -0.1290(10) -0.0808(10) 0.3302(11) 0.067(4) Uani 1 1 d . . .
H223 H -0.2055 -0.1027 0.3466 0.081 Uiso 1 1 calc R . .
O6 O 0.3082(14) 0.4122(7) 0.2016(9) 0.114(5) Uani 1 1 d . . .
C6 C 0.2974(13) 0.3334(9) 0.2082(10) 0.064(4) Uani 1 1 d . . .
C102 C 1.1190(11) 0.6471(11) 0.2204(10) 0.064(4) Uani 1 1 d . . .
H102 H 1.1915 0.6313 0.2506 0.077 Uiso 1 1 calc R . .
C212 C 0.4159(13) -0.1077(11) 0.0757(12) 0.068(4) Uani 1 1 d . . .
H212 H 0.4786 -0.1515 0.0788 0.082 Uiso 1 1 calc R . .
C15 C 0.5550(11) 0.2234(9) 0.2185(10) 0.063(4) Uani 1 1 d . . .
H15A H 0.5416 0.2810 0.2358 0.075 Uiso 1 1 calc R . .
H15B H 0.5592 0.2409 0.1505 0.075 Uiso 1 1 calc R . .
C113 C 0.7411(12) 0.4158(11) -0.0035(10) 0.066(4) Uani 1 1 d . . .
H113 H 0.7315 0.3959 -0.0556 0.080 Uiso 1 1 calc R . .
C222 C -0.0827(11) -0.0164(10) 0.3684(10) 0.065(4) Uani 1 1 d . . .
H222 H -0.1271 0.0044 0.4118 0.078 Uiso 1 1 calc R . .
C224 C -0.0617(11) -0.1124(11) 0.2679(11) 0.070(4) Uani 1 1 d . . .
H224 H -0.0927 -0.1559 0.2423 0.084 Uiso 1 1 calc R . .
C115 C 0.8687(12) 0.4706(13) 0.0939(11) 0.079(5) Uani 1 1 d . . .
H115 H 0.9441 0.4845 0.1088 0.094 Uiso 1 1 calc R . .
C213 C 0.3550(17) -0.0695(12) -0.0063(13) 0.087(5) Uani 1 1 d . . .
H213 H 0.3754 -0.0883 -0.0584 0.105 Uiso 1 1 calc R . .
C214 C 0.2655(17) -0.0048(12) -0.0112(11) 0.081(5) Uani 1 1 d . . .
H214 H 0.2237 0.0198 -0.0666 0.097 Uiso 1 1 calc R . .
C14 C 0.6675(12) 0.1707(11) 0.2614(13) 0.088(5) Uani 1 1 d . . .
H14A H 0.7259 0.1687 0.2133 0.106 Uiso 1 1 calc R . .
H14B H 0.7018 0.2008 0.3030 0.106 Uiso 1 1 calc R . .
C114 C 0.8556(13) 0.4311(13) 0.0225(11) 0.079(5) Uani 1 1 d . . .
H114 H 0.9223 0.4147 -0.0078 0.094 Uiso 1 1 calc R . .
C3 C 0.6545(9) 0.7405(8) 0.2507(7) 0.037(3) Uani 1 1 d DU . .
O3 O 0.6698(7) 0.7943(6) 0.2344(6) 0.042(2) Uani 1 1 d DU . .

loop_
_atom_site_aniso_label
_atom_site_aniso_U_11
_atom_site_aniso_U_22
_atom_site_aniso_U_33
_atom_site_aniso_U_23
_atom_site_aniso_U_13
_atom_site_aniso_U_12
Re1 0.02390(17) 0.03052(19) 0.0362(2) -0.01303(16) -0.00486(14) 0.00003(13)
Re2 0.0483(2) 0.0272(2) 0.0408(2) -0.00842(17) -0.00679(18) 0.00272(17)
Br2 0.0446(6) 0.0511(6) 0.0515(7) -0.0225(5) -0.0090(5) 0.0034(5)
Br1 0.0468(6) 0.0499(7) 0.0628(8) -0.0112(6) 0.0002(5) -0.0086(5)
P1 0.0225(10) 0.0395(13) 0.0390(14) -0.0169(11) -0.0009(9) -0.0026(9)
P2 0.0267(11) 0.0287(12) 0.0431(15) -0.0137(11) -0.0059(10) 0.0016(9)
O7 0.037(4) 0.046(4) 0.045(4) -0.019(3) -0.009(3) 0.005(3)
N1 0.029(4) 0.032(4) 0.036(4) -0.015(3) -0.001(3) -0.003(3)
O1 0.071(6) 0.060(5) 0.060(6) -0.020(5) -0.035(5) 0.010(4)
C20 0.029(4) 0.029(4) 0.036(5) -0.010(4) -0.004(4) 0.002(3)
N2 0.034(4) 0.031(4) 0.054(6) -0.013(4) 0.001(4) -0.012(3)
C121 0.027(4) 0.029(4) 0.035(5) -0.010(4) 0.000(4) -0.009(3)
C21 0.041(5) 0.038(5) 0.047(6) -0.014(5) 0.001(5) 0.000(4)
C1 0.042(5) 0.048(6) 0.028(5) -0.012(4) -0.009(4) 0.003(5)
C201 0.029(4) 0.034(5) 0.040(5) -0.012(4) -0.008(4) 0.000(4)
C7 0.027(4) 0.041(5) 0.028(5) -0.017(4) -0.005(3) -0.004(4)
C10 0.038(5) 0.041(5) 0.043(6) -0.020(5) 0.000(4) -0.004(4)
C101 0.033(5) 0.058(7) 0.060(8) -0.009(6) -0.015(5) -0.014(5)
C202 0.036(5) 0.043(6) 0.044(6) -0.019(5) -0.014(4) -0.001(4)
O2 0.044(5) 0.084(7) 0.096(8) -0.036(6) 0.011(5) 0.012(5)
C22 0.026(4) 0.034(5) 0.048(6) -0.015(4) -0.004(4) 0.000(4)
C12 0.027(4) 0.041(5) 0.039(5) -0.018(4) -0.003(4) 0.000(4)
C111 0.040(5) 0.035(5) 0.044(6) -0.014(5) 0.000(4) -0.007(4)
C11 0.029(5) 0.046(6) 0.041(6) -0.022(5) -0.003(4) -0.005(4)
C123 0.037(5) 0.032(5) 0.067(8) -0.006(5) -0.009(5) 0.004(4)
C2 0.034(5) 0.039(6) 0.069(8) -0.016(5) 0.002(5) 0.006(4)
C8 0.046(6) 0.060(7) 0.044(6) -0.032(6) -0.005(5) -0.003(5)
C122 0.029(5) 0.034(5) 0.056(7) -0.009(5) -0.010(4) -0.001(4)
C204 0.053(6) 0.031(5) 0.049(7) -0.009(5) -0.005(5) -0.004(5)
C9 0.047(6) 0.045(6) 0.050(7) -0.027(5) -0.005(5) 0.004(5)
C205 0.038(5) 0.038(5) 0.047(6) -0.009(5) -0.002(5) -0.008(4)
C211 0.045(6) 0.057(7) 0.053(7) -0.027(6) 0.006(5) -0.004(5)
C203 0.047(6) 0.043(6) 0.043(6) -0.011(5) -0.014(5) 0.007(5)
C124 0.040(6) 0.042(6) 0.087(10) -0.029(6) 0.002(6) 0.007(5)
O8 0.028(4) 0.052(5) 0.090(7) -0.012(5) -0.001(4) -0.015(3)
O5 0.070(6) 0.067(6) 0.073(7) -0.006(6) 0.014(6) -0.011(5)
C13 0.030(5) 0.048(6) 0.064(8) -0.023(6) -0.007(5) -0.007(4)
O4 0.071(7) 0.107(9) 0.084(8) -0.041(7) -0.029(6) 0.040(6)
C125 0.036(5) 0.045(6) 0.058(7) -0.025(5) 0.003(5) 0.002(4)
C4 0.056(7) 0.038(6) 0.057(7) -0.018(5) -0.015(6) 0.012(5)
C221 0.043(6) 0.060(8) 0.086(10) -0.036(7) -0.006(6) -0.003(6)
C112 0.052(6) 0.040(6) 0.049(7) -0.016(5) -0.007(5) -0.012(5)
C5 0.081(9) 0.034(6) 0.054(8) -0.006(6) -0.045(7) 0.006(6)
C103 0.046(7) 0.054(7) 0.090(11) -0.035(7) 0.015(7) -0.018(6)
C225 0.033(5) 0.056(7) 0.083(9) -0.036(7) 0.004(5) -0.017(5)
C215 0.076(9) 0.062(8) 0.051(8) -0.024(6) -0.011(7) 0.012(7)
C105 0.041(6) 0.071(9) 0.061(8) -0.010(7) 0.000(6) -0.009(6)
C104 0.061(8) 0.056(8) 0.067(9) -0.001(7) 0.006(7) -0.011(6)
C223 0.026(5) 0.068(9) 0.106(12) -0.024(8) -0.005(6) -0.007(5)
O6 0.201(15) 0.032(5) 0.105(10) -0.012(6) -0.041(9) -0.010(7)
C6 0.085(10) 0.040(7) 0.065(9) -0.011(6) -0.017(7) -0.001(6)
C102 0.038(6) 0.081(10) 0.075(10) -0.024(8) -0.010(6) -0.023(6)
C212 0.065(8) 0.066(9) 0.084(11) -0.040(8) 0.015(8) 0.003(7)
C15 0.061(8) 0.041(6) 0.074(9) 0.000(6) 0.013(7) -0.024(6)
C113 0.069(9) 0.093(11) 0.055(8) -0.046(8) 0.000(7) -0.014(8)
C222 0.049(7) 0.073(9) 0.072(9) -0.024(8) 0.012(6) -0.001(6)
C224 0.047(7) 0.087(11) 0.090(11) -0.047(9) -0.001(7) -0.020(7)
C115 0.049(7) 0.133(14) 0.085(11) -0.077(11) 0.027(7) -0.030(8)
C213 0.119(14) 0.071(10) 0.084(12) -0.044(10) 0.033(11) -0.017(10)
C214 0.122(14) 0.077(10) 0.053(9) -0.031(8) -0.023(9) -0.006(10)
C14 0.046(8) 0.080(11) 0.119(14) 0.000(10) -0.004(8) -0.032(7)
C114 0.061(8) 0.120(14) 0.075(10) -0.059(10) 0.032(7) -0.027(8)
C3 0.015(4) 0.067(6) 0.020(4) -0.003(5) -0.002(3) 0.013(5)
O3 0.025(3) 0.062(5) 0.054(5) -0.036(4) -0.024(3) 0.010(4)

loop_
_atom_type_symbol
_atom_type_description
_atom_type_scat_dispersion_real
_atom_type_scat_dispersion_imag
_atom_type_scat_source
C C 0.0033 0.0016 'International Tables Vol C Tables 4.2.6.8 and 6.1.1.4'
H H 0.0000 0.0000 'International Tables Vol C Tables 4.2.6.8 and 6.1.1.4'
Br Br -0.2901 2.4595 'International Tables Vol C Tables 4.2.6.8 and 6.1.1.4'
N N 0.0061 0.0033 'International Tables Vol C Tables 4.2.6.8 and 6.1.1.4'
O O 0.0106 0.0060 'International Tables Vol C Tables 4.2.6.8 and 6.1.1.4'
P P 0.1023 0.0942 'International Tables Vol C Tables 4.2.6.8 and 6.1.1.4'
Re Re -1.0185 7.2310 'International Tables Vol C Tables 4.2.6.8 and 6.1.1.4'

loop_
_geom_angle_atom_site_label_1
_geom_angle_atom_site_label_2
_geom_angle_atom_site_label_3
_geom_angle
_geom_angle_site_symmetry_1
_geom_angle_site_symmetry_3
_geom_angle_publ_flag
C1 Re1 C2 87.0(5) . . ?
C1 Re1 C3 88.5(4) . . ?
C2 Re1 C3 93.0(4) . . ?
C1 Re1 N1 178.2(4) . . ?
C2 Re1 N1 94.4(4) . . ?
C3 Re1 N1 90.3(4) . . ?
C1 Re1 P1 97.2(3) . . ?
C2 Re1 P1 169.4(3) . . ?
C3 Re1 P1 96.8(3) . . ?
N1 Re1 P1 81.6(2) . . ?
C1 Re1 Br1 92.2(3) . . ?
C2 Re1 Br1 85.6(3) . . ?
C3 Re1 Br1 178.4(3) . . ?
N1 Re1 Br1 89.1(2) . . ?
P1 Re1 Br1 84.52(7) . . ?
C4 Re2 C6 89.9(5) . . ?
C4 Re2 C5 90.4(5) . . ?
C6 Re2 C5 90.5(6) . . ?
C4 Re2 N2 175.4(4) . . ?
C6 Re2 N2 94.7(5) . . ?
C5 Re2 N2 89.1(4) . . ?
C4 Re2 P2 91.9(3) . . ?
C6 Re2 P2 174.9(4) . . ?
C5 Re2 P2 94.4(4) . . ?
N2 Re2 P2 83.6(2) . . ?
C4 Re2 Br2 95.6(4) . . ?
C6 Re2 Br2 86.6(4) . . ?
C5 Re2 Br2 173.3(4) . . ?
N2 Re2 Br2 85.2(2) . . ?
P2 Re2 Br2 88.44(7) . . ?
C11 P1 C12 104.1(5) . . ?
C11 P1 C10 103.3(5) . . ?
C12 P1 C10 102.4(5) . . ?
C11 P1 Re1 118.6(3) . . ?
C12 P1 Re1 108.5(3) . . ?
C10 P1 Re1 118.0(3) . . ?
C20 P2 C22 104.5(5) . . ?
C20 P2 C21 103.8(5) . . ?
C22 P2 C21 103.8(5) . . ?
C20 P2 Re2 111.2(3) . . ?
C22 P2 Re2 116.6(3) . . ?
C21 P2 Re2 115.6(4) . . ?
C7 O7 C8 106.6(7) . . ?
C7 N1 C9 108.6(8) . . ?
C7 N1 Re1 132.1(6) . . ?
C9 N1 Re1 119.2(6) . . ?
C205 C20 C201 118.3(9) . . ?
C205 C20 P2 119.0(7) . . ?
C201 C20 P2 122.7(7) . . ?
C13 N2 C15 108.2(9) . . ?
C13 N2 Re2 133.0(7) . . ?
C15 N2 Re2 118.7(7) . . ?
C122 C121 C12 120.1(9) . . ?
C122 C121 C7 116.9(9) . . ?
C12 C121 C7 123.0(8) . . ?
C211 C21 C215 118.7(11) . . ?
C211 C21 P2 123.4(9) . . ?
C215 C21 P2 117.9(8) . . ?
O1 C1 Re1 175.7(10) . . ?
C202 C201 C20 119.1(9) . . ?
C202 C201 C13 116.4(9) . . ?
C20 C201 C13 124.6(9) . . ?
N1 C7 O7 115.5(8) . . ?
N1 C7 C121 130.7(8) . . ?
O7 C7 C121 113.8(8) . . ?
C101 C10 C105 119.4(10) . . ?
C101 C10 P1 124.0(9) . . ?
C105 C10 P1 116.7(8) . . ?
C10 C101 C102 119.5(12) . . ?
C201 C202 C203 121.4(9) . . ?
C221 C22 C225 117.0(10) . . ?
C221 C22 P2 119.9(8) . . ?
C225 C22 P2 123.1(8) . . ?
C125 C12 C121 117.7(9) . . ?
C125 C12 P1 120.6(8) . . ?
C121 C12 P1 121.6(7) . . ?
C11 C111 C112 120.5(10) . . ?
C115 C11 C111 118.7(10) . . ?
C115 C11 P1 121.5(8) . . ?
C111 C11 P1 119.6(8) . . ?
C122 C123 C124 119.2(10) . . ?
O2 C2 Re1 172.5(12) . . ?
O7 C8 C9 103.0(8) . . ?
C123 C122 C121 120.5(11) . . ?
C203 C204 C205 119.4(10) . . ?
N1 C9 C8 103.5(8) . . ?
C20 C205 C204 122.5(10) . . ?
C21 C211 C212 120.1(12) . . ?
C204 C203 C202 119.2(10) . . ?
C125 C124 C123 120.5(10) . . ?
C13 O8 C14 107.6(9) . . ?
N2 C13 O8 115.5(10) . . ?
N2 C13 C201 129.8(9) . . ?
O8 C13 C201 114.7(9) . . ?
C124 C125 C12 122.0(11) . . ?
O4 C4 Re2 178.3(11) . . ?
C22 C221 C222 121.3(12) . . ?
C113 C112 C111 120.5(11) . . ?
O5 C5 Re2 177.2(14) . . ?
C102 C103 C104 121.4(12) . . ?
C224 C225 C22 121.9(12) . . ?
C214 C215 C21 119.8(13) . . ?
C10 C105 C104 119.8(12) . . ?
C103 C104 C105 118.9(13) . . ?
C224 C223 C222 119.7(12) . . ?
O6 C6 Re2 178.7(14) . . ?
C103 C102 C101 120.9(12) . . ?
C213 C212 C211 120.1(13) . . ?
N2 C15 C14 104.6(10) . . ?
C112 C113 C114 120.1(12) . . ?
C223 C222 C221 119.5(13) . . ?
C225 C224 C223 120.6(13) . . ?
C11 C115 C114 120.2(12) . . ?
C214 C213 C212 119.8(15) . . ?
C213 C214 C215 121.5(15) . . ?
O8 C14 C15 103.8(9) . . ?
C115 C114 C113 119.6(12) . . ?
O3 C3 Re1 176.8(15) . . ?

loop_
_geom_bond_atom_site_label_1
_geom_bond_atom_site_label_2
_geom_bond_distance
_geom_bond_site_symmetry_2
_geom_bond_publ_flag
Re1 C1 1.914(10) . ?
Re1 C2 1.976(11) . ?
Re1 C3 2.034(11) . ?
Re1 N1 2.193(8) . ?
Re1 P1 2.446(2) . ?
Re1 Br1 2.6093(13) . ?
Re2 C4 1.915(12) . ?
Re2 C6 1.945(13) . ?
Re2 C5 1.970(16) . ?
Re2 N2 2.190(8) . ?
Re2 P2 2.434(2) . ?
Re2 Br2 2.6286(13) . ?
P1 C11 1.815(10) . ?
P1 C12 1.836(10) . ?
P1 C10 1.843(10) . ?
P2 C20 1.813(9) . ?
P2 C22 1.817(10) . ?
P2 C21 1.825(11) . ?
O7 C7 1.358(11) . ?
O7 C8 1.462(12) . ?
N1 C7 1.270(11) . ?
N1 C9 1.467(12) . ?
O1 C1 1.133(12) . ?
C20 C205 1.375(13) . ?
C20 C201 1.404(12) . ?
N2 C13 1.280(14) . ?
N2 C15 1.478(13) . ?
C121 C122 1.407(13) . ?
C121 C12 1.411(13) . ?
C121 C7 1.457(12) . ?
C21 C211 1.374(15) . ?
C21 C215 1.398(16) . ?
C201 C202 1.389(13) . ?
C201 C13 1.462(15) . ?
C10 C101 1.364(14) . ?
C10 C105 1.382(16) . ?
C101 C102 1.406(16) . ?
C202 C203 1.412(15) . ?
O2 C2 1.129(12) . ?
C22 C221 1.390(16) . ?
C22 C225 1.394(14) . ?
C12 C125 1.388(13) . ?
C111 C11 1.386(13) . ?
C111 C112 1.400(14) . ?
C11 C115 1.375(15) . ?
C123 C122 1.381(15) . ?
C123 C124 1.392(18) . ?
C8 C9 1.515(15) . ?
C204 C203 1.353(15) . ?
C204 C205 1.402(15) . ?
C211 C212 1.400(17) . ?
C124 C125 1.373(16) . ?
O8 C13 1.360(12) . ?
O8 C14 1.459(16) . ?
O5 C5 0.977(15) . ?
O4 C4 1.144(14) . ?
C221 C222 1.398(17) . ?
C112 C113 1.324(17) . ?
C103 C102 1.305(19) . ?
C103 C104 1.379(19) . ?
C225 C224 1.367(15) . ?
C215 C214 1.378(19) . ?
C105 C104 1.394(17) . ?
C223 C224 1.369(19) . ?
C223 C222 1.382(19) . ?
O6 C6 1.145(15) . ?
C212 C213 1.37(2) . ?
C15 C14 1.508(19) . ?
C113 C114 1.404(19) . ?
C115 C114 1.389(18) . ?
C213 C214 1.35(2) . ?
C3 O3 0.777(10) . ?
